data_7119498
loop_
_publ_author_name
'Ahmed, Basil M.'
'Mezei, Gellert'

_publ_section_title
;
 Accessing the inaccessible: discrete multinuclear coordination complexes
 and selective anion binding attainable only by tethering ligands
 together.
;
_journal_issue 6
_journal_name_full 'Chemical communications (Cambridge, England)'
_journal_page_first 1029
_journal_page_last 1032
_journal_paper_doi 10.1039/c6cc09197k
_journal_volume 53
_journal_year 2017
_chemical_formula_sum 'C12 H20 N2 O2'
_chemical_formula_weight 224.30
_space_group_crystal_system monoclinic
_space_group_IT_number 15
_space_group_name_Hall '-C 2yc'
_space_group_name_H-M_alt 'C 1 2/c 1'
_symmetry_space_group_name_Hall '-C 2yc'
_symmetry_space_group_name_H-M 'C 1 2/c 1'
_atom_sites_solution_hydrogens geom
_audit_creation_method SHELXL-2014/6
_audit_update_record
;
2016-10-06 deposited with the CCDC.
2016-11-30 downloaded from the CCDC.
;
_cell_angle_alpha 90
_cell_angle_beta 98.3620(10)
_cell_angle_gamma 90
_cell_formula_units_Z 4
_cell_length_a 16.6684(3)
_cell_length_b 5.43570(10)
_cell_length_c 14.3613(3)
_cell_measurement_reflns_used 6922
_cell_measurement_temperature 297(2)
_cell_measurement_theta_max 32.14
_cell_measurement_theta_min 2.47
_cell_volume 1287.36(4)
_computing_cell_refinement 'Bruker SAINT'
_computing_data_collection 'Bruker APEX2'
_computing_data_reduction 'Bruker SAINT'
_computing_molecular_graphics 'Bruker SHELXTL'
_computing_publication_material 'Bruker SHELXTL'
_computing_structure_refinement 'SHELXL-2014 (Sheldrick 2014)'
_computing_structure_solution 'SHELXS-97 (Sheldrick 2008)'
_diffrn_ambient_temperature 297(2)
_diffrn_measured_fraction_theta_full 1.000
_diffrn_measured_fraction_theta_max 1.000
_diffrn_measurement_device_type 'Bruker APEX-II CCD'
_diffrn_measurement_method '\f and \w scans'
_diffrn_radiation_type MoK\a
_diffrn_radiation_wavelength 0.71073
_diffrn_reflns_av_R_equivalents 0.0194
_diffrn_reflns_av_unetI/netI 0.0128
_diffrn_reflns_Laue_measured_fraction_full 1.000
_diffrn_reflns_Laue_measured_fraction_max 1.000
_diffrn_reflns_limit_h_max 25
_diffrn_reflns_limit_h_min -25
_diffrn_reflns_limit_k_max 8
_diffrn_reflns_limit_k_min -8
_diffrn_reflns_limit_l_max 21
_diffrn_reflns_limit_l_min -21
_diffrn_reflns_number 18079
_diffrn_reflns_point_group_measured_fraction_full 1.000
_diffrn_reflns_point_group_measured_fraction_max 1.000
_diffrn_reflns_theta_full 25.242
_diffrn_reflns_theta_max 32.576
_diffrn_reflns_theta_min 2.470
_exptl_absorpt_coefficient_mu 0.079
_exptl_absorpt_correction_T_max 0.7465
_exptl_absorpt_correction_T_min 0.7008
_exptl_absorpt_correction_type multi-scan
_exptl_absorpt_process_details sadabs
_exptl_crystal_colour orange
_exptl_crystal_density_diffrn 1.157
_exptl_crystal_description block
_exptl_crystal_F_000 488
_exptl_crystal_recrystallization_method 'Re-crystallisation from solvent: ethyl acetate, hexanes'
_exptl_crystal_size_max 0.500
_exptl_crystal_size_mid 0.430
_exptl_crystal_size_min 0.400
_refine_diff_density_max 0.314
_refine_diff_density_min -0.251
_refine_diff_density_rms 0.051
_refine_ls_extinction_method none
_refine_ls_goodness_of_fit_ref 1.059
_refine_ls_hydrogen_treatment constr
_refine_ls_matrix_type full
_refine_ls_number_parameters 75
_refine_ls_number_reflns 2348
_refine_ls_number_restraints 0
_refine_ls_restrained_S_all 1.059
_refine_ls_R_factor_all 0.0666
_refine_ls_R_factor_gt 0.0557
_refine_ls_shift/su_max 0.000
_refine_ls_shift/su_mean 0.000
_refine_ls_structure_factor_coef Fsqd
_refine_ls_weighting_details 'w=1/[\s^2^(Fo^2^)+(0.1015P)^2^+0.3317P] where P=(Fo^2^+2Fc^2^)/3'
_refine_ls_weighting_scheme calc
_refine_ls_wR_factor_gt 0.1681
_refine_ls_wR_factor_ref 0.1821
_reflns_Friedel_coverage 0.000
_reflns_number_gt 1870
_reflns_number_total 2348
_reflns_threshold_expression 'I > 2\s(I)'
_cod_data_source_file c6cc09197k2.cif
_cod_data_source_block 7
_cod_database_code 7119498
_shelx_space_group_comment
;
The symmetry employed for this shelxl refinement is uniquely defined
by the following loop, which should always be used as a source of
symmetry information in preference to the above space-group names.
They are only intended as comments.
;
_shelx_estimated_absorpt_t_min 0.962
_shelx_estimated_absorpt_t_max 0.969
_shelxl_version_number 2014/6

loop_
_space_group_symop_operation_xyz
'x, y, z'
'-x, y, -z+1/2'
'x+1/2, y+1/2, z'
'-x+1/2, y+1/2, -z+1/2'
'-x, -y, -z'
'x, -y, z-1/2'
'-x+1/2, -y+1/2, -z'
'x+1/2, -y+1/2, z-1/2'

loop_
_atom_site_label
_atom_site_type_symbol
_atom_site_fract_x
_atom_site_fract_y
_atom_site_fract_z
_atom_site_U_iso_or_equiv
_atom_site_adp_type
_atom_site_occupancy
_atom_site_site_symmetry_order
_atom_site_calc_flag
_atom_site_refinement_flags_posn
_atom_site_refinement_flags_adp
O1 O 0.35734(5) 0.1425(2) 0.47604(7) 0.0658(3) Uani 1 1 d . .
N1 N 0.31834(5) 0.68947(17) 0.66467(6) 0.0439(2) Uani 1 1 d . .
C3 C 0.33521(6) 0.51310(19) 0.60585(6) 0.0383(2) Uani 1 1 d . .
H3 H 0.2930 0.4665 0.5595 0.046 Uiso 1 1 calc R U
C5 C 0.41399(6) 0.2078(2) 0.53538(7) 0.0414(2) Uani 1 1 d . .
C4 C 0.40701(6) 0.3931(2) 0.60561(7) 0.0435(3) Uani 1 1 d . .
H4 H 0.4513 0.4306 0.6506 0.052 Uiso 1 1 calc R U
C6 C 0.49760(6) 0.0963(3) 0.53679(8) 0.0517(3) Uani 1 1 d . .
H6A H 0.5355 0.2269 0.5283 0.062 Uiso 1 1 calc R U
H6B H 0.5146 0.0239 0.5982 0.062 Uiso 1 1 calc R U
C1 C 0.24204(8) 0.8208(2) 0.64888(9) 0.0536(3) Uani 1 1 d . .
H1A H 0.2512 0.9855 0.6287 0.080 Uiso 1 1 calc R U
H1B H 0.2189 0.8259 0.7063 0.080 Uiso 1 1 calc R U
H1C H 0.2055 0.7381 0.6012 0.080 Uiso 1 1 calc R U
C2 C 0.37880(8) 0.7785(3) 0.73987(10) 0.0609(4) Uani 1 1 d . .
H2A H 0.4120 0.6437 0.7658 0.091 Uiso 1 1 calc R U
H2B H 0.3523 0.8511 0.7882 0.091 Uiso 1 1 calc R U
H2C H 0.4121 0.8995 0.7154 0.091 Uiso 1 1 calc R U

loop_
_atom_site_aniso_label
_atom_site_aniso_U_11
_atom_site_aniso_U_22
_atom_site_aniso_U_33
_atom_site_aniso_U_23
_atom_site_aniso_U_13
_atom_site_aniso_U_12
O1 0.0401(4) 0.0852(7) 0.0679(6) -0.0317(5) -0.0064(4) 0.0155(4)
N1 0.0427(4) 0.0472(5) 0.0413(4) -0.0067(4) 0.0042(3) 0.0047(3)
C3 0.0387(4) 0.0420(5) 0.0342(4) -0.0001(3) 0.0052(3) 0.0031(3)
C5 0.0335(4) 0.0488(5) 0.0416(5) -0.0016(4) 0.0042(3) 0.0071(4)
C4 0.0360(4) 0.0510(6) 0.0424(5) -0.0052(4) 0.0025(3) 0.0039(4)
C6 0.0349(4) 0.0659(7) 0.0529(6) -0.0113(5) 0.0011(4) 0.0124(4)
C1 0.0526(6) 0.0517(6) 0.0561(6) -0.0064(5) 0.0072(5) 0.0143(5)
C2 0.0570(7) 0.0661(8) 0.0567(7) -0.0189(6) -0.0008(5) -0.0032(6)

loop_
_atom_type_symbol
_atom_type_description
_atom_type_scat_dispersion_real
_atom_type_scat_dispersion_imag
_atom_type_scat_source
C C 0.0033 0.0016 'International Tables Vol C Tables 4.2.6.8 and 6.1.1.4'
H H 0.0000 0.0000 'International Tables Vol C Tables 4.2.6.8 and 6.1.1.4'
N N 0.0061 0.0033 'International Tables Vol C Tables 4.2.6.8 and 6.1.1.4'
O O 0.0106 0.0060 'International Tables Vol C Tables 4.2.6.8 and 6.1.1.4'

loop_
_geom_angle_atom_site_label_1
_geom_angle_atom_site_label_2
_geom_angle_atom_site_label_3
_geom_angle
_geom_angle_site_symmetry_1
C3 N1 C1 121.09(9) .
C3 N1 C2 121.60(10) .
C1 N1 C2 116.89(10) .
N1 C3 C4 127.66(10) .
N1 C3 H3 116.2 .
C4 C3 H3 116.2 .
O1 C5 C4 123.71(9) .
O1 C5 C6 120.36(10) .
C4 C5 C6 115.92(9) .
C3 C4 C5 119.73(9) .
C3 C4 H4 120.1 .
C5 C4 H4 120.1 .
C6 C6 C5 114.40(11) 5_656
C6 C6 H6A 108.7 5_656
C5 C6 H6A 108.7 .
C6 C6 H6B 108.7 5_656
C5 C6 H6B 108.7 .
H6A C6 H6B 107.6 .
N1 C1 H1A 109.5 .
N1 C1 H1B 109.5 .
H1A C1 H1B 109.5 .
N1 C1 H1C 109.5 .
H1A C1 H1C 109.5 .
H1B C1 H1C 109.5 .
N1 C2 H2A 109.5 .
N1 C2 H2B 109.5 .
H2A C2 H2B 109.5 .
N1 C2 H2C 109.5 .
H2A C2 H2C 109.5 .
H2B C2 H2C 109.5 .

loop_
_geom_bond_atom_site_label_1
_geom_bond_atom_site_label_2
_geom_bond_distance
_geom_bond_site_symmetry_2
O1 C5 1.2288(13) .
N1 C3 1.3345(13) .
N1 C1 1.4472(14) .
N1 C2 1.4490(15) .
C3 C4 1.3634(13) .
C3 H3 0.9300 .
C5 C4 1.4420(15) .
C5 C6 1.5173(14) .
C4 H4 0.9300 .
C6 C6 1.498(2) 5_656
C6 H6A 0.9700 .
C6 H6B 0.9700 .
C1 H1A 0.9600 .
C1 H1B 0.9600 .
C1 H1C 0.9600 .
C2 H2A 0.9600 .
C2 H2B 0.9600 .
C2 H2C 0.9600 .
